data_7134882
loop_
_publ_author_name
'Huang, Jie'
'Ren, Weijie'
'Chen, Jiehao'
'Xiao, Xiangrong'
'Li, Jiaqi'
'Wang, Dongyi'
'Yu, Wanyue'
'Zhao, Juan'
'Chen, Xiuwen'
'Zhu, Zhongzhi'

_publ_section_title
;
 Three-component reaction of isocyanates and 3-aminoacrylates: selective
 synthesis of <i>N</i>-2-aryl-1,2,3-triazoles and hydrazones.
;
_journal_issue 72
_journal_name_full 'Chemical communications (Cambridge, England)'
_journal_page_first 13667
_journal_page_last 13670
_journal_paper_doi 10.1039/d5cc03602j
_journal_volume 61
_journal_year 2025
_chemical_formula_moiety 'C16 H14 N2 O2'
_chemical_formula_sum 'C16 H14 N2 O2'
_chemical_formula_weight 266.29
_space_group_crystal_system triclinic
_space_group_IT_number 2
_space_group_name_Hall '-P 1'
_space_group_name_H-M_alt 'P -1'
_atom_sites_solution_hydrogens geom
_atom_sites_solution_primary dual
_audit_creation_date 2024-07-30
_audit_creation_method
;
Olex2 1.3
(compiled 2020.11.12 svn.r5f609507 for OlexSys, GUI svn.r6403)
;
_audit_update_record
;
2025-02-20 deposited with the CCDC.	2025-08-04 downloaded from the CCDC.
;
_cell_angle_alpha 77.953(5)
_cell_angle_beta 85.273(5)
_cell_angle_gamma 68.989(5)
_cell_formula_units_Z 2
_cell_length_a 5.9207(11)
_cell_length_b 8.0892(14)
_cell_length_c 15.695(3)
_cell_measurement_reflns_used 2504
_cell_measurement_temperature 296(2)
_cell_measurement_theta_max 23.66
_cell_measurement_theta_min 2.65
_cell_volume 686.2(2)
_computing_cell_refinement 'SAINT V8.40B (?, 2016)'
_computing_data_reduction 'SAINT V8.40B (?, 2016)'
_computing_molecular_graphics 'Olex2 1.3 (Dolomanov et al., 2009)'
_computing_publication_material 'Olex2 1.3 (Dolomanov et al., 2009)'
_computing_structure_refinement 'XL  (Sheldrick, 2008)'
_computing_structure_solution 'SHELXT 2014/5 (Sheldrick, 2014)'
_diffrn_ambient_temperature 296.15
_diffrn_measured_fraction_theta_full 0.987
_diffrn_measured_fraction_theta_max 0.987
_diffrn_measurement_device_type 'CCD area detector'
_diffrn_measurement_method 'phi and omega scans'
_diffrn_radiation_monochromator graphite
_diffrn_radiation_type MoK\a
_diffrn_radiation_wavelength 0.71073
_diffrn_reflns_av_R_equivalents 0.0460
_diffrn_reflns_av_unetI/netI 0.0504
_diffrn_reflns_Laue_measured_fraction_full 0.987
_diffrn_reflns_Laue_measured_fraction_max 0.987
_diffrn_reflns_limit_h_max 7
_diffrn_reflns_limit_h_min -7
_diffrn_reflns_limit_k_max 9
_diffrn_reflns_limit_k_min -9
_diffrn_reflns_limit_l_max 18
_diffrn_reflns_limit_l_min -18
_diffrn_reflns_number 9209
_diffrn_reflns_point_group_measured_fraction_full 0.987
_diffrn_reflns_point_group_measured_fraction_max 0.987
_diffrn_reflns_theta_full 25.075
_diffrn_reflns_theta_max 25.075
_diffrn_reflns_theta_min 2.654
_diffrn_source_current 30.0
_diffrn_source_power 1.5
_diffrn_source_voltage 50.0
_exptl_absorpt_coefficient_mu 0.087
_exptl_absorpt_correction_T_max 0.7452
_exptl_absorpt_correction_T_min 0.6438
_exptl_absorpt_correction_type none
_exptl_absorpt_process_details
;
SADABS-2016/2 (Bruker,2016/2) was used for absorption correction.
wR2(int) was 0.0647 before and 0.0561 after correction.
The Ratio of minimum to maximum transmission is 0.8639.
The \l/2 correction factor is Not present.
;
_exptl_crystal_colour 'clear whiteish colourless'
_exptl_crystal_colour_lustre clear
_exptl_crystal_colour_modifier whiteish
_exptl_crystal_colour_primary colourless
_exptl_crystal_density_diffrn 1.289
_exptl_crystal_description block
_exptl_crystal_F_000 280
_exptl_crystal_size_max 0.12
_exptl_crystal_size_mid 0.1
_exptl_crystal_size_min 0.08
_refine_diff_density_max 0.129
_refine_diff_density_min -0.141
_refine_diff_density_rms 0.035
_refine_ls_extinction_method none
_refine_ls_goodness_of_fit_ref 1.050
_refine_ls_hydrogen_treatment constr
_refine_ls_matrix_type full
_refine_ls_number_parameters 182
_refine_ls_number_reflns 2403
_refine_ls_number_restraints 0
_refine_ls_restrained_S_all 1.050
_refine_ls_R_factor_all 0.1062
_refine_ls_R_factor_gt 0.0521
_refine_ls_shift/su_max 0.000
_refine_ls_shift/su_mean 0.000
_refine_ls_structure_factor_coef Fsqd
_refine_ls_weighting_details 'w=1/[\s^2^(Fo^2^)+(0.0589P)^2^+0.1104P] where P=(Fo^2^+2Fc^2^)/3'
_refine_ls_weighting_scheme calc
_refine_ls_wR_factor_gt 0.1129
_refine_ls_wR_factor_ref 0.1399
_reflns_Friedel_coverage 0.000
_reflns_number_gt 1448
_reflns_number_total 2403
_reflns_threshold_expression 'I > 2\s(I)'
_cod_data_source_file d5cc03602j2.cif
_cod_data_source_block 1_a
_cod_depositor_comments 'Adding full bibliography for 7134882.cif.'
_cod_original_cell_volume 686.3(2)
_cod_database_code 7134882
_shelx_shelxl_version_number 2014/7
_shelx_space_group_comment
;
The symmetry employed for this shelxl refinement is uniquely defined
by the following loop, which should always be used as a source of
symmetry information in preference to the above space-group names.
They are only intended as comments.
;
_shelx_estimated_absorpt_t_max 0.993
_shelx_estimated_absorpt_t_min 0.990
_olex2_refinement_description
;
1. Fixed Uiso
 At 1.2 times of:
  All C(H) groups, All N(H) groups
 At 1.5 times of:
  All C(H,H,H) groups
2.a Aromatic/amide H refined with riding coordinates:
 C1(H1), C2(H2), C3(H3), C4(H4), C5(H5), C12(H12), C13(H13), C14(H14),
 C15(H15), C16(H16), N2(H2A)
2.b Idealised Me refined as rotating group:
 C10(H10A,H10B,H10C)
;
_olex2_submission_special_instructions 'No special instructions were received'

loop_
_space_group_symop_operation_xyz
'x, y, z'
'-x, -y, -z'

loop_
_atom_site_label
_atom_site_type_symbol
_atom_site_fract_x
_atom_site_fract_y
_atom_site_fract_z
_atom_site_U_iso_or_equiv
_atom_site_adp_type
_atom_site_occupancy
_atom_site_site_symmetry_order
_atom_site_calc_flag
_atom_site_refinement_flags_posn
_atom_site_refinement_flags_adp
_atom_site_refinement_flags_occupancy
_atom_site_disorder_assembly
_atom_site_disorder_group
C1 C 0.7275(4) 0.6331(3) 0.60663(16) 0.0600(6) Uani 1 1 d . . . . .
H1 H 0.8619 0.5757 0.6424 0.072 Uiso 1 1 calc R U . . .
C2 C 0.7575(5) 0.6962(4) 0.51933(17) 0.0738(8) Uani 1 1 d . . . . .
H2 H 0.9124 0.6788 0.4964 0.089 Uiso 1 1 calc R U . . .
C3 C 0.5603(6) 0.7844(4) 0.46607(17) 0.0849(9) Uani 1 1 d . . . . .
H3 H 0.5816 0.8262 0.4072 0.102 Uiso 1 1 calc R U . . .
C4 C 0.3330(5) 0.8105(4) 0.49974(18) 0.0858(9) Uani 1 1 d . . . . .
H4 H 0.1991 0.8733 0.4641 0.103 Uiso 1 1 calc R U . . .
C5 C 0.3012(4) 0.7442(3) 0.58623(17) 0.0693(7) Uani 1 1 d . . . . .
H5 H 0.1458 0.7594 0.6082 0.083 Uiso 1 1 calc R U . . .
C6 C 0.4981(4) 0.6549(3) 0.64119(14) 0.0520(6) Uani 1 1 d . . . . .
C7 C 0.4540(4) 0.5754(3) 0.73293(15) 0.0532(6) Uani 1 1 d . . . . .
C8 C 0.6046(4) 0.5745(3) 0.80355(13) 0.0488(6) Uani 1 1 d . . . . .
C9 C 0.6385(4) 0.4465(3) 0.88738(15) 0.0556(6) Uani 1 1 d . . . . .
C10 C 0.5232(5) 0.3052(3) 0.90589(16) 0.0696(7) Uani 1 1 d . . . . .
H10A H 0.3509 0.3621 0.9099 0.104 Uiso 1 1 calc R U . . .
H10B H 0.5830 0.2250 0.9600 0.104 Uiso 1 1 calc R U . . .
H10C H 0.5618 0.2381 0.8597 0.104 Uiso 1 1 calc R U . . .
C11 C 0.9142(4) 0.8737(3) 0.81970(14) 0.0490(6) Uani 1 1 d . . . . .
C12 C 0.8580(4) 0.9952(3) 0.74208(15) 0.0620(7) Uani 1 1 d . . . . .
H12 H 0.7574 0.9857 0.7023 0.074 Uiso 1 1 calc R U . . .
C13 C 0.9538(5) 1.1313(3) 0.72429(17) 0.0733(7) Uani 1 1 d . . . . .
H13 H 0.9169 1.2138 0.6719 0.088 Uiso 1 1 calc R U . . .
C14 C 1.1019(5) 1.1473(4) 0.78227(18) 0.0743(8) Uani 1 1 d . . . . .
H14 H 1.1657 1.2394 0.7693 0.089 Uiso 1 1 calc R U . . .
C15 C 1.1552(5) 1.0261(3) 0.85950(18) 0.0749(8) Uani 1 1 d . . . . .
H15 H 1.2549 1.0367 0.8993 0.090 Uiso 1 1 calc R U . . .
C16 C 1.0626(4) 0.8889(3) 0.87875(16) 0.0633(7) Uani 1 1 d . . . . .
H16 H 1.0998 0.8069 0.9313 0.076 Uiso 1 1 calc R U . . .
N1 N 0.6955(3) 0.7052(2) 0.78499(11) 0.0496(5) Uani 1 1 d . . . . .
N2 N 0.8231(3) 0.7312(2) 0.84154(11) 0.0529(5) Uani 1 1 d . . . . .
H2A H 0.8515 0.6616 0.8920 0.063 Uiso 1 1 calc R U . . .
O1 O 0.2906(3) 0.5140(2) 0.74801(11) 0.0740(5) Uani 1 1 d . . . . .
O2 O 0.7686(3) 0.4536(2) 0.94311(10) 0.0718(5) Uani 1 1 d . . . . .

loop_
_atom_site_aniso_label
_atom_site_aniso_U_11
_atom_site_aniso_U_22
_atom_site_aniso_U_33
_atom_site_aniso_U_23
_atom_site_aniso_U_13
_atom_site_aniso_U_12
C1 0.0561(15) 0.0636(15) 0.0629(17) -0.0103(13) -0.0054(12) -0.0240(12)
C2 0.0686(18) 0.091(2) 0.0661(18) -0.0109(15) 0.0020(14) -0.0355(15)
C3 0.088(2) 0.118(2) 0.0516(16) -0.0038(16) -0.0080(16) -0.0456(19)
C4 0.078(2) 0.112(2) 0.0649(19) 0.0022(17) -0.0224(15) -0.0375(18)
C5 0.0588(16) 0.0870(19) 0.0677(18) -0.0114(15) -0.0097(13) -0.0321(14)
C6 0.0543(15) 0.0538(14) 0.0559(15) -0.0121(11) -0.0074(12) -0.0260(11)
C7 0.0521(14) 0.0496(13) 0.0643(16) -0.0111(12) -0.0033(11) -0.0249(11)
C8 0.0525(13) 0.0482(13) 0.0525(14) -0.0089(11) -0.0002(10) -0.0264(11)
C9 0.0620(15) 0.0573(14) 0.0563(15) -0.0152(12) 0.0021(12) -0.0296(12)
C10 0.0924(19) 0.0661(15) 0.0645(16) -0.0053(13) -0.0003(13) -0.0486(15)
C11 0.0565(14) 0.0455(12) 0.0517(14) -0.0095(11) -0.0016(11) -0.0256(11)
C12 0.0822(17) 0.0619(15) 0.0540(15) -0.0084(13) -0.0077(12) -0.0397(14)
C13 0.107(2) 0.0656(16) 0.0599(16) -0.0045(13) -0.0009(14) -0.0497(16)
C14 0.0907(19) 0.0708(17) 0.083(2) -0.0171(16) 0.0068(15) -0.0548(15)
C15 0.0832(19) 0.0733(17) 0.087(2) -0.0127(16) -0.0186(15) -0.0474(15)
C16 0.0730(16) 0.0590(14) 0.0653(16) -0.0036(12) -0.0161(12) -0.0331(13)
N1 0.0513(11) 0.0502(11) 0.0546(11) -0.0129(9) -0.0047(9) -0.0240(9)
N2 0.0641(12) 0.0523(11) 0.0506(11) -0.0057(9) -0.0076(9) -0.0312(10)
O1 0.0718(11) 0.0868(12) 0.0799(12) -0.0027(9) -0.0102(9) -0.0527(10)
O2 0.0997(13) 0.0741(11) 0.0563(10) -0.0006(8) -0.0142(9) -0.0518(10)

loop_
_atom_type_symbol
_atom_type_description
_atom_type_scat_dispersion_real
_atom_type_scat_dispersion_imag
_atom_type_scat_source
C C 0.0033 0.0016 'International Tables Vol C Tables 4.2.6.8 and 6.1.1.4'
H H 0.0000 0.0000 'International Tables Vol C Tables 4.2.6.8 and 6.1.1.4'
N N 0.0061 0.0033 'International Tables Vol C Tables 4.2.6.8 and 6.1.1.4'
O O 0.0106 0.0060 'International Tables Vol C Tables 4.2.6.8 and 6.1.1.4'

loop_
_geom_angle_atom_site_label_1
_geom_angle_atom_site_label_2
_geom_angle_atom_site_label_3
_geom_angle
_geom_angle_site_symmetry_1
_geom_angle_site_symmetry_3
_geom_angle_publ_flag
C2 C1 H1 119.8 . . ?
C2 C1 C6 120.3(2) . . ?
C6 C1 H1 119.8 . . ?
C1 C2 H2 119.8 . . ?
C3 C2 C1 120.4(2) . . ?
C3 C2 H2 119.8 . . ?
C2 C3 H3 120.1 . . ?
C4 C3 C2 119.8(3) . . ?
C4 C3 H3 120.1 . . ?
C3 C4 H4 119.9 . . ?
C3 C4 C5 120.2(3) . . ?
C5 C4 H4 119.9 . . ?
C4 C5 H5 119.6 . . ?
C4 C5 C6 120.9(2) . . ?
C6 C5 H5 119.6 . . ?
C1 C6 C5 118.3(2) . . ?
C1 C6 C7 123.0(2) . . ?
C5 C6 C7 118.5(2) . . ?
C8 C7 C6 119.76(18) . . ?
O1 C7 C6 118.9(2) . . ?
O1 C7 C8 121.4(2) . . ?
C9 C8 C7 123.05(18) . . ?
N1 C8 C7 112.91(18) . . ?
N1 C8 C9 123.97(19) . . ?
C8 C9 C10 121.6(2) . . ?
O2 C9 C8 119.21(19) . . ?
O2 C9 C10 119.2(2) . . ?
C9 C10 H10A 109.5 . . ?
C9 C10 H10B 109.5 . . ?
C9 C10 H10C 109.5 . . ?
H10A C10 H10B 109.5 . . ?
H10A C10 H10C 109.5 . . ?
H10B C10 H10C 109.5 . . ?
C12 C11 C16 120.4(2) . . ?
C12 C11 N2 121.55(19) . . ?
C16 C11 N2 118.1(2) . . ?
C11 C12 H12 120.6 . . ?
C11 C12 C13 118.8(2) . . ?
C13 C12 H12 120.6 . . ?
C12 C13 H13 119.4 . . ?
C14 C13 C12 121.3(2) . . ?
C14 C13 H13 119.4 . . ?
C13 C14 H14 120.4 . . ?
C13 C14 C15 119.3(2) . . ?
C15 C14 H14 120.4 . . ?
C14 C15 H15 119.7 . . ?
C14 C15 C16 120.6(2) . . ?
C16 C15 H15 119.7 . . ?
C11 C16 H16 120.2 . . ?
C15 C16 C11 119.6(2) . . ?
C15 C16 H16 120.2 . . ?
N2 N1 C8 121.51(18) . . ?
C11 N2 H2A 120.1 . . ?
N1 N2 C11 119.81(18) . . ?
N1 N2 H2A 120.1 . . ?

loop_
_geom_bond_atom_site_label_1
_geom_bond_atom_site_label_2
_geom_bond_distance
_geom_bond_site_symmetry_2
_geom_bond_publ_flag
C1 H1 0.9300 . ?
C1 C2 1.379(3) . ?
C1 C6 1.384(3) . ?
C2 H2 0.9300 . ?
C2 C3 1.373(3) . ?
C3 H3 0.9300 . ?
C3 C4 1.364(4) . ?
C4 H4 0.9300 . ?
C4 C5 1.376(3) . ?
C5 H5 0.9300 . ?
C5 C6 1.388(3) . ?
C6 C7 1.492(3) . ?
C7 C8 1.476(3) . ?
C7 O1 1.223(2) . ?
C8 C9 1.473(3) . ?
C8 N1 1.321(2) . ?
C9 C10 1.498(3) . ?
C9 O2 1.236(2) . ?
C10 H10A 0.9600 . ?
C10 H10B 0.9600 . ?
C10 H10C 0.9600 . ?
C11 C12 1.376(3) . ?
C11 C16 1.380(3) . ?
C11 N2 1.410(3) . ?
C12 H12 0.9300 . ?
C12 C13 1.381(3) . ?
C13 H13 0.9300 . ?
C13 C14 1.370(3) . ?
C14 H14 0.9300 . ?
C14 C15 1.369(3) . ?
C15 H15 0.9300 . ?
C15 C16 1.376(3) . ?
C16 H16 0.9300 . ?
N1 N2 1.306(2) . ?
N2 H2A 0.8600 . ?

loop_
_geom_torsion_atom_site_label_1
_geom_torsion_atom_site_label_2
_geom_torsion_atom_site_label_3
_geom_torsion_atom_site_label_4
_geom_torsion
_geom_torsion_site_symmetry_1
_geom_torsion_site_symmetry_2
_geom_torsion_site_symmetry_3
_geom_torsion_site_symmetry_4
_geom_torsion_publ_flag
C1 C2 C3 C4 0.3(4) . . . . ?
C1 C6 C7 C8 39.4(3) . . . . ?
C1 C6 C7 O1 -141.5(2) . . . . ?
C2 C1 C6 C5 -1.2(3) . . . . ?
C2 C1 C6 C7 174.2(2) . . . . ?
C2 C3 C4 C5 -1.9(5) . . . . ?
C3 C4 C5 C6 2.0(4) . . . . ?
C4 C5 C6 C1 -0.4(4) . . . . ?
C4 C5 C6 C7 -176.1(2) . . . . ?
C5 C6 C7 C8 -145.2(2) . . . . ?
C5 C6 C7 O1 34.0(3) . . . . ?
C6 C1 C2 C3 1.3(4) . . . . ?
C6 C7 C8 C9 -156.9(2) . . . . ?
C6 C7 C8 N1 26.0(3) . . . . ?
C7 C8 C9 C10 0.9(3) . . . . ?
C7 C8 C9 O2 179.6(2) . . . . ?
C7 C8 N1 N2 176.41(18) . . . . ?
C8 N1 N2 C11 -179.11(18) . . . . ?
C9 C8 N1 N2 -0.6(3) . . . . ?
C11 C12 C13 C14 -0.1(4) . . . . ?
C12 C11 C16 C15 -0.2(4) . . . . ?
C12 C11 N2 N1 4.6(3) . . . . ?
C12 C13 C14 C15 -0.3(4) . . . . ?
C13 C14 C15 C16 0.4(4) . . . . ?
C14 C15 C16 C11 -0.2(4) . . . . ?
C16 C11 C12 C13 0.4(4) . . . . ?
C16 C11 N2 N1 -175.41(19) . . . . ?
N1 C8 C9 C10 177.7(2) . . . . ?
N1 C8 C9 O2 -3.7(3) . . . . ?
N2 C11 C12 C13 -179.7(2) . . . . ?
N2 C11 C16 C15 179.8(2) . . . . ?
O1 C7 C8 C9 24.0(3) . . . . ?
O1 C7 C8 N1 -153.1(2) . . . . ?
